data_4501409
loop_
_publ_author_name
'Zhang, Qi-Long'
'Zhu, Bi-Xue'
'Zhang, Yun-Qiuan'
'Tao, Zhu'
'Clegg, Jack K.'
'Lindoy, Leonard F.'
'Wei, Gang'

_publ_section_title
;
 Silver(I) Coordination Polymers Incorporating Neutral \g-Carbon
 BoundN,N&#x2032;-Bis(acetylacetone)alkanediimine Units
;
_journal_issue 12
_journal_name_full 'Crystal Growth &amp; Design'
_journal_page_first 5688
_journal_paper_doi 10.1021/cg201222a
_journal_volume 11
_journal_year 2011
_chemical_formula_moiety 'C13 H16 Ag N2 O5'
_chemical_formula_sum 'C13 H16 Ag N2 O5'
_chemical_formula_weight 388.15
_chemical_name_systematic
; 
 ? 
;
_space_group_IT_number 14
_symmetry_cell_setting monoclinic
_symmetry_space_group_name_Hall '-P 2yn'
_symmetry_space_group_name_H-M 'P 1 21/n 1'
_atom_sites_solution_hydrogens geom
_atom_sites_solution_primary direct
_atom_sites_solution_secondary difmap
_audit_creation_method SHELXL-97
_cell_angle_alpha 90.00
_cell_angle_beta 113.186(3)
_cell_angle_gamma 90.00
_cell_formula_units_Z 4
_cell_length_a 16.456(2)
_cell_length_b 5.2236(7)
_cell_length_c 18.018(2)
_cell_measurement_reflns_used 82
_cell_measurement_temperature 293(2)
_cell_measurement_theta_max 22.3
_cell_measurement_theta_min 1.26
_cell_volume 1423.7(3)
_computing_structure_refinement 'SHELXL-97 (Sheldrick, 1997)'
_computing_structure_solution 'SHELXS-97 (Sheldrick, 1990)'
_diffrn_ambient_temperature 293(2)
_diffrn_measured_fraction_theta_full 0.983
_diffrn_measured_fraction_theta_max 0.969
_diffrn_measurement_device_type 'Bruker CCD Area Detector'
_diffrn_measurement_method '\f and \w scan'
_diffrn_radiation_monochromator graphite
_diffrn_radiation_source 'fine-focus sealed tube'
_diffrn_radiation_type MoK\a
_diffrn_radiation_wavelength 0.71073
_diffrn_reflns_av_R_equivalents 0.0561
_diffrn_reflns_av_sigmaI/netI 0.0802
_diffrn_reflns_limit_h_max 20
_diffrn_reflns_limit_h_min -20
_diffrn_reflns_limit_k_max 6
_diffrn_reflns_limit_k_min -6
_diffrn_reflns_limit_l_max 21
_diffrn_reflns_limit_l_min -19
_diffrn_reflns_number 14350
_diffrn_reflns_theta_full 25.00
_diffrn_reflns_theta_max 26.00
_diffrn_reflns_theta_min 1.42
_exptl_absorpt_coefficient_mu 1.439
_exptl_absorpt_correction_T_max 0.8131
_exptl_absorpt_correction_T_min 0.7521
_exptl_absorpt_correction_type multi-scan
_exptl_absorpt_process_details 'SADABS (Bruker, 2008)'
_exptl_crystal_colour colorless
_exptl_crystal_density_diffrn 1.811
_exptl_crystal_density_method 'not measured'
_exptl_crystal_description prism
_exptl_crystal_F_000 780
_exptl_crystal_size_max 0.21
_exptl_crystal_size_mid 0.17
_exptl_crystal_size_min 0.15
_refine_diff_density_max 0.482
_refine_diff_density_min -0.482
_refine_diff_density_rms 0.092
_refine_ls_extinction_method none
_refine_ls_goodness_of_fit_ref 1.050
_refine_ls_hydrogen_treatment constr
_refine_ls_matrix_type full
_refine_ls_number_parameters 191
_refine_ls_number_reflns 2716
_refine_ls_number_restraints 0
_refine_ls_restrained_S_all 1.050
_refine_ls_R_factor_all 0.0397
_refine_ls_R_factor_gt 0.0316
_refine_ls_shift/su_max 0.000
_refine_ls_shift/su_mean 0.000
_refine_ls_structure_factor_coef Fsqd
_refine_ls_weighting_details 'calc w=1/[\s^2^(Fo^2^)+(0.0000P)^2^+0.2742P] where P=(Fo^2^+2Fc^2^)/3'
_refine_ls_weighting_scheme calc
_refine_ls_wR_factor_gt 0.0886
_refine_ls_wR_factor_ref 0.0937
_reflns_number_gt 2329
_reflns_number_total 2716
_reflns_threshold_expression >2sigma(I)
_cod_data_source_file cg201222a_si_001.cif
_cod_data_source_block 4
_cod_original_sg_symbol_H-M 'P 21/n'
_cod_database_code 4501409

loop_
_symmetry_equiv_pos_as_xyz
'x, y, z'
'-x+1/2, y+1/2, -z+1/2'
'-x, -y, -z'
'x-1/2, -y-1/2, z-1/2'

loop_
_atom_site_label
_atom_site_type_symbol
_atom_site_fract_x
_atom_site_fract_y
_atom_site_fract_z
_atom_site_U_iso_or_equiv
_atom_site_adp_type
_atom_site_occupancy
_atom_site_symmetry_multiplicity
_atom_site_calc_flag
_atom_site_refinement_flags
C1 C 0.8765(2) -0.3663(6) 0.1515(2) 0.0301(8) Uani 1 1 d .
H1A H 0.9395 -0.3464 0.1711 0.045 Uiso 1 1 calc R
H1B H 0.8598 -0.5282 0.1245 0.045 Uiso 1 1 calc R
H1C H 0.8584 -0.3600 0.1960 0.045 Uiso 1 1 calc R
C2 C 0.83143(19) -0.1503(6) 0.09227(19) 0.0228(7) Uani 1 1 d .
C3 C 0.73470(19) -0.1516(6) 0.05646(19) 0.0225(7) Uani 1 1 d .
H3 H 0.7054 -0.2512 0.0809 0.027 Uiso 1 1 calc R
C4 C 0.68334(18) -0.0102(6) -0.01308(19) 0.0222(6) Uani 1 1 d .
C5 C 0.5847(2) -0.0681(7) -0.0522(2) 0.0346(8) Uani 1 1 d .
H5A H 0.5520 0.0890 -0.0610 0.052 Uiso 1 1 calc R
H5B H 0.5686 -0.1772 -0.0173 0.052 Uiso 1 1 calc R
H5C H 0.5715 -0.1524 -0.1030 0.052 Uiso 1 1 calc R
C6 C 0.68769(18) 0.3158(6) -0.11542(18) 0.0205(6) Uani 1 1 d .
C7 C 0.60414(18) 0.2896(6) -0.17922(19) 0.0273(7) Uani 1 1 d .
H7 H 0.5657 0.1628 -0.1767 0.033 Uiso 1 1 calc R
C9 C 0.6350(2) 0.6405(7) -0.2508(2) 0.0320(8) Uani 1 1 d .
H9 H 0.6167 0.7506 -0.2950 0.038 Uiso 1 1 calc R
C10 C 0.7188(2) 0.6683(6) -0.1906(2) 0.0273(7) Uani 1 1 d .
H10 H 0.7567 0.7939 -0.1949 0.033 Uiso 1 1 calc R
C11 C 0.74600(17) 0.5072(6) -0.12335(18) 0.0201(6) Uani 1 1 d .
C12 C 0.89448(18) 0.6818(6) -0.07210(19) 0.0237(7) Uani 1 1 d .
H12A H 0.8769 0.8592 -0.0728 0.028 Uiso 1 1 calc R
H12B H 0.8984 0.6438 -0.1233 0.028 Uiso 1 1 calc R
C13 C 0.98354(19) 0.6389(5) -0.0034(2) 0.0242(7) Uani 1 1 d .
H13A H 0.9793 0.6872 0.0469 0.029 Uiso 1 1 calc R
H13B H 1.0268 0.7502 -0.0111 0.029 Uiso 1 1 calc R
C8 C 0.5783(2) 0.4518(7) -0.2463(2) 0.0297(7) Uani 1 1 d .
H8 H 0.5230 0.4325 -0.2880 0.036 Uiso 1 1 calc R
N1 N 0.72178(15) 0.1616(5) -0.04491(16) 0.0215(6) Uani 1 1 d .
H1 H 0.7775 0.1814 -0.0173 0.026 Uiso 1 1 calc R
N2 N 0.62035(17) 0.5752(5) 0.16813(17) 0.0255(6) Uani 1 1 d .
O1 O 0.87621(12) 0.0146(4) 0.07515(13) 0.0247(5) Uani 1 1 d .
O2 O 0.82906(12) 0.5146(4) -0.06069(12) 0.0245(5) Uani 1 1 d .
O3 O 0.68937(16) 0.4468(5) 0.21303(15) 0.0381(6) Uani 1 1 d .
O4 O 0.57314(16) 0.4863(6) 0.10112(16) 0.0456(6) Uani 1 1 d .
O5 O 0.60622(14) 0.7876(5) 0.19238(16) 0.0381(6) Uani 1 1 d .
Ag1 Ag 0.711180(15) 0.09979(5) 0.149879(15) 0.02961(14) Uani 1 1 d .

loop_
_atom_site_aniso_label
_atom_site_aniso_U_11
_atom_site_aniso_U_22
_atom_site_aniso_U_33
_atom_site_aniso_U_23
_atom_site_aniso_U_13
_atom_site_aniso_U_12
C1 0.0307(16) 0.0293(19) 0.030(2) 0.0069(14) 0.0119(15) 0.0000(13)
C2 0.0270(15) 0.0234(17) 0.0201(17) -0.0014(13) 0.0114(13) 0.0012(12)
C3 0.0262(15) 0.0230(16) 0.0223(17) -0.0014(13) 0.0138(14) -0.0046(12)
C4 0.0206(14) 0.0209(16) 0.0265(17) -0.0064(14) 0.0108(13) -0.0025(12)
C5 0.0219(15) 0.044(2) 0.036(2) 0.0053(16) 0.0098(15) -0.0053(13)
C6 0.0197(13) 0.0201(16) 0.0214(16) -0.0010(13) 0.0079(12) 0.0016(11)
C7 0.0222(14) 0.0288(19) 0.0282(19) -0.0035(14) 0.0069(14) -0.0028(12)
C9 0.0367(18) 0.0302(19) 0.024(2) 0.0060(14) 0.0071(16) 0.0072(14)
C10 0.0314(16) 0.0246(17) 0.0260(18) 0.0008(14) 0.0115(14) -0.0010(13)
C11 0.0213(14) 0.0199(16) 0.0199(16) -0.0009(13) 0.0087(12) 0.0015(12)
C12 0.0212(14) 0.0248(17) 0.0269(18) 0.0006(14) 0.0115(13) -0.0049(12)
C13 0.0230(14) 0.0212(17) 0.033(2) -0.0048(13) 0.0154(14) -0.0062(12)
C8 0.0224(15) 0.0348(19) 0.0240(19) -0.0010(15) 0.0007(14) 0.0049(13)
N1 0.0182(11) 0.0256(14) 0.0198(14) 0.0003(11) 0.0066(11) -0.0026(10)
N2 0.0245(13) 0.0269(16) 0.0272(17) -0.0014(11) 0.0125(12) -0.0026(10)
O1 0.0223(10) 0.0243(12) 0.0274(12) 0.0029(10) 0.0098(9) -0.0040(9)
O2 0.0185(9) 0.0288(12) 0.0246(12) 0.0045(10) 0.0068(9) -0.0055(9)
O3 0.0415(13) 0.0367(15) 0.0276(14) -0.0047(11) 0.0045(12) 0.0112(11)
O4 0.0379(13) 0.0458(16) 0.0378(16) -0.0110(13) -0.0017(12) -0.0066(12)
O5 0.0313(11) 0.0315(14) 0.0555(17) -0.0103(13) 0.0212(12) 0.0003(10)
Ag1 0.03875(19) 0.0255(2) 0.0293(2) -0.00246(9) 0.01841(14) -0.00059(9)

loop_
_atom_type_symbol
_atom_type_description
_atom_type_scat_dispersion_real
_atom_type_scat_dispersion_imag
_atom_type_scat_source
C C 0.0033 0.0016 'International Tables Vol C Tables 4.2.6.8 and 6.1.1.4'
H H 0.0000 0.0000 'International Tables Vol C Tables 4.2.6.8 and 6.1.1.4'
N N 0.0061 0.0033 'International Tables Vol C Tables 4.2.6.8 and 6.1.1.4'
O O 0.0106 0.0060 'International Tables Vol C Tables 4.2.6.8 and 6.1.1.4'
Ag Ag -0.8971 1.1015 'International Tables Vol C Tables 4.2.6.8 and 6.1.1.4'

loop_
_geom_angle_atom_site_label_1
_geom_angle_atom_site_label_2
_geom_angle_atom_site_label_3
_geom_angle
_geom_angle_site_symmetry_1
_geom_angle_site_symmetry_3
C2 C1 H1A 109.5 . .
C2 C1 H1B 109.5 . .
H1A C1 H1B 109.5 . .
C2 C1 H1C 109.5 . .
H1A C1 H1C 109.5 . .
H1B C1 H1C 109.5 . .
O1 C2 C3 122.7(3) . .
O1 C2 C1 120.7(3) . .
C3 C2 C1 116.6(3) . .
C4 C3 C2 123.8(3) . .
C4 C3 Ag1 97.89(19) . .
C2 C3 Ag1 98.21(19) . .
C4 C3 H3 118.1 . .
C2 C3 H3 118.1 . .
Ag1 C3 H3 72.7 . .
N1 C4 C3 120.5(3) . .
N1 C4 C5 121.8(3) . .
C3 C4 C5 117.6(3) . .
C4 C5 H5A 109.5 . .
C4 C5 H5B 109.5 . .
H5A C5 H5B 109.5 . .
C4 C5 H5C 109.5 . .
H5A C5 H5C 109.5 . .
H5B C5 H5C 109.5 . .
C7 C6 N1 126.1(3) . .
C7 C6 C11 117.6(3) . .
N1 C6 C11 116.2(2) . .
C8 C7 C6 120.9(3) . .
C8 C7 H7 119.6 . .
C6 C7 H7 119.6 . .
C8 C9 C10 121.0(3) . .
C8 C9 H9 119.5 . .
C10 C9 H9 119.5 . .
C9 C10 C11 119.8(3) . .
C9 C10 H10 120.1 . .
C11 C10 H10 120.1 . .
O2 C11 C10 124.4(3) . .
O2 C11 C6 115.0(3) . .
C10 C11 C6 120.6(3) . .
O2 C12 C13 109.0(2) . .
O2 C12 H12A 109.9 . .
C13 C12 H12A 109.9 . .
O2 C12 H12B 109.9 . .
C13 C12 H12B 109.9 . .
H12A C12 H12B 108.3 . .
C12 C13 C13 113.7(3) . 3_765
C12 C13 H13A 108.8 . .
C13 C13 H13A 108.8 3_765 .
C12 C13 H13B 108.8 . .
C13 C13 H13B 108.8 3_765 .
H13A C13 H13B 107.7 . .
C9 C8 C7 120.1(3) . .
C9 C8 H8 120.0 . .
C7 C8 H8 120.0 . .
C4 N1 C6 132.2(2) . .
C4 N1 H1 113.9 . .
C6 N1 H1 113.9 . .
O4 N2 O5 122.8(3) . .
O4 N2 O3 118.3(3) . .
O5 N2 O3 118.8(3) . .
C11 O2 C12 116.5(2) . .
N2 O3 Ag1 112.24(19) . .
N2 O3 Ag1 121.69(19) . 2_655
Ag1 O3 Ag1 125.94(10) . 2_655
O3 Ag1 C3 161.00(10) . .
O3 Ag1 O3 86.00(6) . 2_645
C3 Ag1 O3 108.04(10) . 2_645

loop_
_geom_bond_atom_site_label_1
_geom_bond_atom_site_label_2
_geom_bond_distance
_geom_bond_site_symmetry_2
C1 C2 1.529(4) .
C1 H1A 0.9600 .
C1 H1B 0.9600 .
C1 H1C 0.9600 .
C2 O1 1.249(4) .
C2 C3 1.463(4) .
C3 C4 1.413(4) .
C3 Ag1 2.285(3) .
C3 H3 0.9300 .
C4 N1 1.349(4) .
C4 C5 1.523(4) .
C5 H5A 0.9600 .
C5 H5B 0.9600 .
C5 H5C 0.9600 .
C6 C7 1.409(4) .
C6 N1 1.420(4) .
C6 C11 1.431(4) .
C7 C8 1.399(5) .
C7 H7 0.9300 .
C9 C8 1.381(5) .
C9 C10 1.387(5) .
C9 H9 0.9300 .
C10 C11 1.396(4) .
C10 H10 0.9300 .
C11 O2 1.389(3) .
C12 O2 1.462(3) .
C12 C13 1.517(4) .
C12 H12A 0.9700 .
C12 H12B 0.9700 .
C13 C13 1.537(6) 3_765
C13 H13A 0.9700 .
C13 H13B 0.9700 .
C8 H8 0.9300 .
N1 H1 0.8600 .
N2 O4 1.240(4) .
N2 O5 1.248(3) .
N2 O3 1.293(3) .
O3 Ag1 2.243(2) .
O3 Ag1 2.497(2) 2_655
Ag1 O3 2.497(2) 2_645

loop_
_geom_torsion_atom_site_label_1
_geom_torsion_atom_site_label_2
_geom_torsion_atom_site_label_3
_geom_torsion_atom_site_label_4
_geom_torsion
_geom_torsion_site_symmetry_1
_geom_torsion_site_symmetry_4
O1 C2 C3 C4 15.5(5) . .
C1 C2 C3 C4 -163.3(3) . .
O1 C2 C3 Ag1 -89.7(3) . .
C1 C2 C3 Ag1 91.5(3) . .
C2 C3 C4 N1 -8.4(5) . .
Ag1 C3 C4 N1 97.1(3) . .
C2 C3 C4 C5 169.0(3) . .
Ag1 C3 C4 C5 -85.6(3) . .
N1 C6 C7 C8 -179.1(3) . .
C11 C6 C7 C8 -2.3(4) . .
C8 C9 C10 C11 -1.4(5) . .
C9 C10 C11 O2 178.3(3) . .
C9 C10 C11 C6 -1.0(5) . .
C7 C6 C11 O2 -176.6(3) . .
N1 C6 C11 O2 0.5(4) . .
C7 C6 C11 C10 2.7(4) . .
N1 C6 C11 C10 179.9(3) . .
O2 C12 C13 C13 58.6(4) . 3_765
C10 C9 C8 C7 1.8(5) . .
C6 C7 C8 C9 0.1(5) . .
C3 C4 N1 C6 175.9(3) . .
C5 C4 N1 C6 -1.3(5) . .
C7 C6 N1 C4 -12.7(5) . .
C11 C6 N1 C4 170.4(3) . .
C10 C11 O2 C12 -7.8(4) . .
C6 C11 O2 C12 171.5(3) . .
C13 C12 O2 C11 -172.6(2) . .
O4 N2 O3 Ag1 4.9(3) . .
O5 N2 O3 Ag1 -172.0(2) . .
O4 N2 O3 Ag1 -179.0(2) . 2_655
O5 N2 O3 Ag1 4.1(4) . 2_655
N2 O3 Ag1 C3 58.2(4) . .
Ag1 O3 Ag1 C3 -117.7(3) 2_655 .
N2 O3 Ag1 O3 -163.1(2) . 2_645
Ag1 O3 Ag1 O3 20.95(11) 2_655 2_645
C4 C3 Ag1 O3 -35.8(4) . .
C2 C3 Ag1 O3 90.2(4) . .
C4 C3 Ag1 O3 -171.88(17) . 2_645
C2 C3 Ag1 O3 -45.9(2) . 2_645
